data_7705727
loop_
_publ_author_name
'M\"obs, Jakob'
'Gerhard, Marina'
'Heine, Johanna'

_publ_section_title
;
 (HPy)<sub>2</sub>(Py)CuBi<sub>3</sub>I<sub>12</sub>, a low bandgap metal
 halide photoconductor.
;
_journal_issue 41
_journal_name_full 'Dalton transactions (Cambridge, England : 2003)'
_journal_page_first 14397
_journal_page_last 14400
_journal_paper_doi 10.1039/d0dt03427d
_journal_volume 49
_journal_year 2020
_chemical_formula_moiety 'Bi2 I9, I5, 4(C5 H6 N)'
_chemical_formula_sum 'C20 H24 Bi2 I14 N4'
_chemical_formula_weight 2514.99
_space_group_crystal_system orthorhombic
_space_group_IT_number 62
_space_group_name_Hall '-P 2ac 2n'
_space_group_name_H-M_alt 'P n m a'
_atom_sites_solution_hydrogens geom
_atom_sites_solution_primary direct
_audit_creation_date 2020-06-03
_audit_creation_method
;
Olex2 1.2
(compiled 2018.05.29 svn.r3508 for OlexSys, GUI svn.r5506)
;
_audit_update_record
;
2020-08-26 deposited with the CCDC.	2020-10-09 downloaded from the CCDC.
;
_cell_angle_alpha 90
_cell_angle_beta 90
_cell_angle_gamma 90
_cell_formula_units_Z 4
_cell_length_a 18.3316(10)
_cell_length_b 32.7986(14)
_cell_length_c 8.1963(3)
_cell_measurement_reflns_used 29177
_cell_measurement_temperature 100
_cell_measurement_theta_max 54.22
_cell_measurement_theta_min 2.22
_cell_volume 4928.0(4)
_computing_molecular_graphics 'Olex2 (Dolomanov et al., 2009)'
_computing_publication_material 'Olex2 (Dolomanov et al., 2009)'
_computing_structure_refinement 'XL (Sheldrick, 2008)'
_computing_structure_solution 'ShelXS (Sheldrick, 2008)'
_diffrn_ambient_temperature 100
_diffrn_detector 'imaging plate area detector'
_diffrn_detector_area_resol_mean 10.4167
_diffrn_detector_type 'STOE Imaging Plate'
_diffrn_measured_fraction_theta_full 0.999
_diffrn_measured_fraction_theta_max 0.992
_diffrn_measurement_device '2-circle diffractometer'
_diffrn_measurement_device_type 'Stoe IPDS'
_diffrn_measurement_method 'area detetor, \w scans'
_diffrn_radiation_collimation '0.5 mm diameter'
_diffrn_radiation_monochromator graphite
_diffrn_radiation_probe x-ray
_diffrn_radiation_type MoK\a
_diffrn_radiation_wavelength 0.71073
_diffrn_reflns_av_R_equivalents 0.0960
_diffrn_reflns_av_unetI/netI 0.0352
_diffrn_reflns_Laue_measured_fraction_full 0.999
_diffrn_reflns_Laue_measured_fraction_max 0.992
_diffrn_reflns_limit_h_max 23
_diffrn_reflns_limit_h_min -23
_diffrn_reflns_limit_k_max 41
_diffrn_reflns_limit_k_min -37
_diffrn_reflns_limit_l_max 10
_diffrn_reflns_limit_l_min -10
_diffrn_reflns_number 83000
_diffrn_reflns_point_group_measured_fraction_full 0.999
_diffrn_reflns_point_group_measured_fraction_max 0.992
_diffrn_reflns_theta_full 25.242
_diffrn_reflns_theta_max 26.937
_diffrn_reflns_theta_min 1.242
_diffrn_source 'sealed x-ray tube'
_diffrn_source_target Mo
_diffrn_source_type 'STOE C-Tech Mo tube'
_diffrn_standards_number 0
_exptl_absorpt_coefficient_mu 15.921
_exptl_absorpt_correction_T_max 0.2186
_exptl_absorpt_correction_T_min 0.0004
_exptl_absorpt_correction_type multi-scan
_exptl_absorpt_process_details
;
STOE LANA, absorption correction by scaling of reflection intensities.
J. Koziskova, F. Hahn, J. Richter, J. Kozisek, "Comparison of different
absorption corrections on the model structure of tetrakis(\m~2~-acetato)-
diaqua-di-copper(II)", Acta Chimica Slovaca, vol. 9, no. 2, 2016, pp. 136 - 140.
Afterwards a spherical absorption correction was performed within STOE LANA.
;
_exptl_crystal_colour 'dark red'
_exptl_crystal_colour_modifier dark
_exptl_crystal_colour_primary red
_exptl_crystal_density_diffrn 3.390
_exptl_crystal_description block
_exptl_crystal_F_000 4320
_exptl_crystal_size_max 0.157
_exptl_crystal_size_mid 0.102
_exptl_crystal_size_min 0.092
_refine_diff_density_max 5.265
_refine_diff_density_min -2.045
_refine_diff_density_rms 0.331
_refine_ls_extinction_method none
_refine_ls_goodness_of_fit_ref 1.072
_refine_ls_hydrogen_treatment constr
_refine_ls_matrix_type full
_refine_ls_number_parameters 190
_refine_ls_number_reflns 5406
_refine_ls_number_restraints 0
_refine_ls_restrained_S_all 1.072
_refine_ls_R_factor_all 0.1027
_refine_ls_R_factor_gt 0.0714
_refine_ls_shift/su_max 0.000
_refine_ls_shift/su_mean 0.000
_refine_ls_structure_factor_coef Fsqd
_refine_ls_weighting_details 'w=1/[\s^2^(Fo^2^)+(0.1344P)^2^+50.6986P] where P=(Fo^2^+2Fc^2^)/3'
_refine_ls_weighting_scheme calc
_refine_ls_wR_factor_gt 0.2240
_refine_ls_wR_factor_ref 0.2374
_reflns_Friedel_coverage 0.000
_reflns_number_gt 3336
_reflns_number_total 5406
_reflns_threshold_expression 'I > 2\s(I)'
_cod_data_source_file d0dt03427d2.cif
_cod_data_source_block compound6
_cod_database_code 7705727
_shelx_shelxl_version_number 2018/3
_shelx_space_group_comment
;
The symmetry employed for this shelxl refinement is uniquely defined
by the following loop, which should always be used as a source of
symmetry information in preference to the above space-group names.
They are only intended as comments.
;
_olex2_refinement_description
;
1. Fixed Uiso
 At 1.2 times of:
  All C(H) groups, All C(H,H) groups, All N(H) groups
2. Shared sites
{N1, C1}
{C4, N3}
3. Uiso/Uaniso restraints and constraints
Uanis(N1) = Uanis(C1)
Uanis(C4) = Uanis(N3)
Uanis(N3) = Uanis(C4)
4. Others
 Fixed Sof: I8(0.5) C4(0.5) H5A(0.5) H5B(0.5) N1(0.5) H1(0.5) H2A(0.5)
 H2B(0.5) H3A(0.5) H3B(0.5) C1(0.5) H1A(0.5) N3(0.5)
5.a Aromatic/amide H refined with riding coordinates:
 C4(H4), C6(H6), C5(H5A), C5(H5B), N1(H1), C2(H2A), C2(H2B), C3(H3A), C3(H3B),
 C8(H8), N2(H2), C11(H11), C7(H7), C10(H10), C9(H9), C1(H1A)
;
_olex2_submission_special_instructions 'No special instructions were received'

loop_
_space_group_symop_operation_xyz
'x, y, z'
'-x+1/2, -y, z+1/2'
'x+1/2, -y+1/2, -z+1/2'
'-x, y+1/2, -z'
'-x, -y, -z'
'x-1/2, y, -z-1/2'
'-x-1/2, y-1/2, z-1/2'
'x, -y-1/2, z'

loop_
_atom_site_label
_atom_site_type_symbol
_atom_site_fract_x
_atom_site_fract_y
_atom_site_fract_z
_atom_site_U_iso_or_equiv
_atom_site_adp_type
_atom_site_occupancy
_atom_site_site_symmetry_order
_atom_site_calc_flag
_atom_site_refinement_flags_posn
_atom_site_refinement_flags_adp
_atom_site_refinement_flags_occupancy
_atom_site_disorder_assembly
_atom_site_disorder_group
Bi1 Bi 0.46850(4) 0.18529(2) 0.96966(10) 0.0520(3) Uani 1 1 d . . . . .
I1 I 0.53848(9) 0.250000 1.2270(2) 0.0543(4) Uani 1 2 d S T P . .
I2 I 0.33159(10) 0.250000 0.9726(2) 0.0563(5) Uani 1 2 d S T P . .
I3 I 0.53906(10) 0.250000 0.7140(2) 0.0554(5) Uani 1 2 d S T P . .
I4 I 0.60671(7) 0.13864(4) 0.97088(19) 0.0625(4) Uani 1 1 d . . . . .
I5 I 0.40709(7) 0.13366(4) 1.22761(17) 0.0582(4) Uani 1 1 d . . . . .
I6 I 0.40350(7) 0.13157(4) 0.72263(17) 0.0576(4) Uani 1 1 d . . . . .
I7 I 0.76480(9) 0.05875(5) 1.0521(3) 0.0989(7) Uani 1 1 d . . . . .
I9 I 0.43550(15) 0.01993(5) 1.4735(3) 0.1106(8) Uani 1 1 d . . . . .
I8 I 0.74633(15) 0.00172(8) 0.7983(5) 0.0788(10) Uani 0.5 1 d . . . . .
C4 C 0.7210(10) 0.2292(5) 0.986(2) 0.061(5) Uani 0.5 1 d . . . A 3
H4 H 0.676743 0.214698 0.970004 0.073 Uiso 1 1 calc R . . . .
C6 C 0.8475(11) 0.2287(6) 1.030(2) 0.061(5) Uani 1 1 d . . . . .
H6 H 0.891292 0.213687 1.045265 0.073 Uiso 1 1 calc R . . . .
C5 C 0.7822(11) 0.2094(6) 1.007(2) 0.056(5) Uani 1 1 d . . . . .
H5A H 0.781254 0.180413 1.006791 0.067 Uiso 0.5 1 calc R . . A 3
H5B H 0.781254 0.180413 1.006791 0.067 Uiso 0.5 1 calc R . . A 4
N1 N 0.4952(11) 0.0412(6) 0.977(3) 0.071(6) Uani 0.5 1 d . . . B 1
H1 H 0.492895 0.067494 0.956739 0.085 Uiso 0.5 1 calc R . . B 1
C2 C 0.5568(14) 0.0256(7) 1.042(4) 0.100(10) Uani 1 1 d . . . . .
H2A H 0.594713 0.043312 1.076622 0.120 Uiso 0.5 1 calc R . . B 1
H2B H 0.594713 0.043312 1.076622 0.120 Uiso 0.5 1 calc R . . B 2
C3 C 0.4350(14) 0.0168(6) 0.942(4) 0.103(10) Uani 1 1 d . . . . .
H3A H 0.389973 0.028359 0.908453 0.123 Uiso 0.5 1 calc R . . B 1
H3B H 0.389973 0.028359 0.908453 0.123 Uiso 0.5 1 calc R . . B 2
C8 C 0.3486(17) -0.0882(7) 1.491(3) 0.087(8) Uani 1 1 d . . . . .
H8 H 0.350460 -0.059349 1.479367 0.104 Uiso 1 1 calc R . . . .
N2 N 0.4078(12) -0.1517(6) 1.531(3) 0.095(7) Uani 1 1 d . . . . .
H2 H 0.447715 -0.166002 1.548250 0.114 Uiso 1 1 calc R . . . .
C11 C 0.3415(13) -0.1717(8) 1.524(3) 0.074(6) Uani 1 1 d . . . . .
H11 H 0.338489 -0.200243 1.541134 0.089 Uiso 1 1 calc R . . . .
C7 C 0.4129(16) -0.1127(9) 1.514(3) 0.084(7) Uani 1 1 d . . . . .
H7 H 0.459461 -0.100022 1.516174 0.101 Uiso 1 1 calc R . . . .
C10 C 0.2816(13) -0.1497(8) 1.492(3) 0.086(8) Uani 1 1 d . . . . .
H10 H 0.236053 -0.162756 1.473468 0.103 Uiso 1 1 calc R . . . .
C9 C 0.2871(16) -0.1087(7) 1.486(3) 0.089(8) Uani 1 1 d . . . . .
H9 H 0.243078 -0.093528 1.478412 0.107 Uiso 1 1 calc R . . . .
C1 C 0.4952(11) 0.0412(6) 0.977(3) 0.071(6) Uani 0.5 1 d . . . B 2
H1A H 0.492714 0.069587 0.955107 0.085 Uiso 0.5 1 calc R . . B 2
N3 N 0.7210(10) 0.2292(5) 0.986(2) 0.061(5) Uani 0.5 1 d . . . A 4

loop_
_atom_site_aniso_label
_atom_site_aniso_U_11
_atom_site_aniso_U_22
_atom_site_aniso_U_33
_atom_site_aniso_U_23
_atom_site_aniso_U_13
_atom_site_aniso_U_12
Bi1 0.0466(4) 0.0394(4) 0.0700(5) -0.0002(3) -0.0029(3) -0.0001(3)
I1 0.0515(9) 0.0448(8) 0.0665(12) 0.000 -0.0036(8) 0.000
I2 0.0490(9) 0.0444(9) 0.0757(12) 0.000 -0.0029(8) 0.000
I3 0.0559(10) 0.0458(9) 0.0646(12) 0.000 0.0016(8) 0.000
I4 0.0471(7) 0.0437(7) 0.0966(11) -0.0019(6) -0.0017(6) 0.0036(5)
I5 0.0593(8) 0.0467(6) 0.0685(9) 0.0034(6) 0.0011(6) 0.0005(5)
I6 0.0566(8) 0.0474(7) 0.0686(9) -0.0041(6) -0.0051(6) -0.0010(5)
I7 0.0586(9) 0.0632(10) 0.175(2) 0.0053(10) -0.0103(10) 0.0024(7)
I9 0.138(2) 0.0450(9) 0.1489(19) -0.0003(9) -0.0141(14) -0.0023(10)
I8 0.0518(15) 0.0575(16) 0.127(3) 0.0150(16) -0.0047(16) 0.0017(12)
C4 0.049(10) 0.037(9) 0.097(14) -0.016(8) 0.012(9) -0.005(8)
C6 0.054(11) 0.052(11) 0.076(13) 0.020(9) 0.028(10) 0.012(9)
C5 0.046(10) 0.038(9) 0.084(15) 0.002(8) 0.001(9) 0.005(8)
N1 0.051(11) 0.051(10) 0.110(17) 0.008(10) -0.003(10) -0.004(9)
C2 0.060(14) 0.038(11) 0.20(3) -0.012(14) 0.001(17) -0.004(10)
C3 0.064(15) 0.037(11) 0.21(3) -0.029(15) -0.025(18) 0.015(10)
C8 0.12(2) 0.044(12) 0.097(19) 0.027(11) 0.009(15) 0.011(14)
N2 0.061(12) 0.062(12) 0.16(2) 0.015(13) -0.036(13) 0.000(10)
C11 0.072(15) 0.067(14) 0.083(16) 0.017(12) 0.007(12) 0.007(12)
C7 0.070(16) 0.090(19) 0.093(18) 0.018(14) 0.009(13) -0.012(14)
C10 0.044(12) 0.065(14) 0.15(2) -0.014(14) 0.005(13) -0.010(11)
C9 0.071(16) 0.043(11) 0.15(3) -0.012(13) -0.011(15) 0.010(11)
C1 0.051(11) 0.051(10) 0.110(17) 0.008(10) -0.003(10) -0.004(9)
N3 0.049(10) 0.037(9) 0.097(14) -0.016(8) 0.012(9) -0.005(8)

loop_
_atom_type_symbol
_atom_type_description
_atom_type_scat_dispersion_real
_atom_type_scat_dispersion_imag
_atom_type_scat_source
C C 0.0033 0.0016 'International Tables Vol C Tables 4.2.6.8 and 6.1.1.4'
H H 0.0000 0.0000 'International Tables Vol C Tables 4.2.6.8 and 6.1.1.4'
Bi Bi -4.1077 10.2566 'International Tables Vol C Tables 4.2.6.8 and 6.1.1.4'
I I -0.4742 1.8119 'International Tables Vol C Tables 4.2.6.8 and 6.1.1.4'
N N 0.0061 0.0033 'International Tables Vol C Tables 4.2.6.8 and 6.1.1.4'

loop_
_geom_angle_atom_site_label_1
_geom_angle_atom_site_label_2
_geom_angle_atom_site_label_3
_geom_angle
_geom_angle_site_symmetry_1
_geom_angle_site_symmetry_3
_geom_angle_publ_flag
I1 Bi1 I2 82.83(4) . . ?
I3 Bi1 I1 80.51(4) . . ?
I3 Bi1 I2 83.52(4) . . ?
I4 Bi1 I1 89.86(4) . . ?
I4 Bi1 I2 170.89(4) . . ?
I4 Bi1 I3 89.95(4) . . ?
I5 Bi1 I1 93.47(4) . . ?
I5 Bi1 I2 94.26(4) . . ?
I5 Bi1 I3 173.79(4) . . ?
I5 Bi1 I4 91.59(4) . . ?
I5 Bi1 I6 89.70(4) . . ?
I6 Bi1 I1 176.13(4) . . ?
I6 Bi1 I2 94.74(4) . . ?
I6 Bi1 I3 96.25(4) . . ?
I6 Bi1 I4 92.26(4) . . ?
Bi1 I1 Bi1 81.37(5) . 8_565 ?
Bi1 I2 Bi1 80.43(5) . 8_565 ?
Bi1 I3 Bi1 81.52(5) . 8_565 ?
I8 I7 I8 93.01(5) . 2_655 ?
I7 I8 I7 176.24(12) . 2_654 ?
C5 C4 C4 119.8(11) . 8_565 ?
C5 C6 C6 117.6(11) . 8_565 ?
C4 C5 C6 122.6(18) . . ?
N3 C5 C6 122.6(18) . . ?
C2 N1 C3 122(2) . . ?
N1 C2 C3 120(2) . 5_657 ?
C1 C2 C3 120(2) . 5_657 ?
N1 C3 C2 118(2) . 5_657 ?
C9 C8 C7 115(2) . . ?
C7 N2 C11 122(2) . . ?
C10 C11 N2 118(2) . . ?
N2 C7 C8 121(3) . . ?
C11 C10 C9 119(2) . . ?
C8 C9 C10 125(3) . . ?
C2 C1 C3 122(2) . . ?

loop_
_geom_bond_atom_site_label_1
_geom_bond_atom_site_label_2
_geom_bond_distance
_geom_bond_site_symmetry_2
_geom_bond_publ_flag
Bi1 I1 3.2555(16) . ?
Bi1 I2 3.2869(16) . ?
Bi1 I3 3.2506(16) . ?
Bi1 I4 2.9598(14) . ?
Bi1 I5 2.9335(15) . ?
Bi1 I6 2.9367(14) . ?
I7 I8 2.836(4) 2_655 ?
I7 I8 2.818(4) . ?
I9 I9 2.737(5) 5_658 ?
C4 C4 1.36(3) 8_565 ?
C4 C5 1.31(3) . ?
C6 C6 1.40(4) 8_565 ?
C6 C5 1.37(3) . ?
C5 N3 1.31(3) . ?
N1 C2 1.35(3) . ?
N1 C3 1.39(3) . ?
C2 C3 1.40(3) 5_657 ?
C2 C1 1.35(3) . ?
C3 C1 1.39(3) . ?
C8 C7 1.44(4) . ?
C8 C9 1.31(4) . ?
N2 C11 1.38(3) . ?
N2 C7 1.29(3) . ?
C11 C10 1.34(3) . ?
C10 C9 1.35(3) . ?
